data_7700335
loop_
_publ_author_name
'Bartolom\'e, E'
'Arauzo, A.'
'Luz\'on, J'
'Melnic, S.'
'Shova, S.'
'Prodius, D.'
'Nlebedim, I. C.'
'Bartolom\'e, F'
'Bartolom\'e, J'

_publ_section_title
;
 High relaxation barrier in neodymium furoate-based field-induced SMMs.
;
_journal_issue 41
_journal_name_full 'Dalton transactions (Cambridge, England : 2003)'
_journal_page_first 15386
_journal_page_last 15396
_journal_paper_doi 10.1039/c9dt02047k
_journal_volume 48
_journal_year 2019
_chemical_formula_moiety 'C15 H13 La0.94 Nd0.06 O11'
_chemical_formula_sum 'C15 H13 La0.94 Nd0.06 O11'
_chemical_formula_weight 508.51
_space_group_crystal_system monoclinic
_space_group_IT_number 14
_space_group_name_Hall '-P 2ybc'
_space_group_name_H-M_alt 'P 1 21/c 1'
_symmetry_space_group_name_Hall '-P 2ybc'
_symmetry_space_group_name_H-M 'P 1 21/c 1'
_atom_sites_solution_hydrogens mixed
_atom_sites_solution_primary dual
_audit_creation_date 2019-05-05
_audit_creation_method
;
Olex2 1.2
(compiled 2018.05.29 svn.r3508 for OlexSys, GUI svn.r5506)
;
_audit_update_record
;
2019-05-06 deposited with the CCDC.    2019-06-24 downloaded from the CCDC.
;
_cell_angle_alpha 90
_cell_angle_beta 92.7144(15)
_cell_angle_gamma 90
_cell_formula_units_Z 4
_cell_length_a 10.3803(5)
_cell_length_b 16.8316(9)
_cell_length_c 9.4569(5)
_cell_measurement_reflns_used 4056
_cell_measurement_temperature 296(2)
_cell_measurement_theta_max 4.563
_cell_measurement_theta_min 50.045
_cell_volume 1650.43(15)
_computing_cell_refinement 'SAINT (Bruker, 1996)'
_computing_data_collection 'SAINT (Bruker, 1996)'
_computing_data_reduction 'SAINT (Bruker, 1996)'
_computing_molecular_graphics 'Olex2 (Dolomanov et al., 2009)'
_computing_publication_material 'Olex2 (Dolomanov et al., 2009)'
_computing_structure_refinement 'ShelXL (Sheldrick, 2015)'
_computing_structure_solution 'ShelXT (Sheldrick, 2015)'
_diffrn_ambient_temperature 296.15
_diffrn_measured_fraction_theta_full 0.987
_diffrn_measured_fraction_theta_max 0.987
_diffrn_measurement_device_type 'CCD Bruker'
_diffrn_measurement_method '\w scans'
_diffrn_radiation_type MoK\a
_diffrn_radiation_wavelength 0.71073
_diffrn_reflns_av_R_equivalents 0.0147
_diffrn_reflns_av_unetI/netI 0.0069
_diffrn_reflns_Laue_measured_fraction_full 0.987
_diffrn_reflns_Laue_measured_fraction_max 0.987
_diffrn_reflns_limit_h_max 12
_diffrn_reflns_limit_h_min -11
_diffrn_reflns_limit_k_max 20
_diffrn_reflns_limit_k_min -20
_diffrn_reflns_limit_l_max 11
_diffrn_reflns_limit_l_min -11
_diffrn_reflns_number 26563
_diffrn_reflns_point_group_measured_fraction_full 0.987
_diffrn_reflns_point_group_measured_fraction_max 0.987
_diffrn_reflns_theta_full 25.027
_diffrn_reflns_theta_max 25.027
_diffrn_reflns_theta_min 2.307
_exptl_absorpt_coefficient_mu 2.687
_exptl_absorpt_correction_T_max 0.740
_exptl_absorpt_correction_T_min 0.645
_exptl_absorpt_correction_type multi-scan
_exptl_absorpt_process_details 'SADABS 2014/5'
_exptl_crystal_colour 'dull light violet'
_exptl_crystal_density_diffrn 2.047
_exptl_crystal_description prism
_exptl_crystal_F_000 993
_exptl_crystal_size_max 0.15
_exptl_crystal_size_mid 0.1
_exptl_crystal_size_min 0.1
_refine_diff_density_max 0.317
_refine_diff_density_min -0.386
_refine_diff_density_rms 0.055
_refine_ls_extinction_method none
_refine_ls_goodness_of_fit_ref 1.014
_refine_ls_hydrogen_treatment constr
_refine_ls_matrix_type full
_refine_ls_number_parameters 247
_refine_ls_number_reflns 2879
_refine_ls_number_restraints 0
_refine_ls_restrained_S_all 1.014
_refine_ls_R_factor_all 0.0141
_refine_ls_R_factor_gt 0.0140
_refine_ls_shift/su_max 0.001
_refine_ls_shift/su_mean 0.000
_refine_ls_structure_factor_coef Fsqd
_refine_ls_weighting_details 'w=1/[\s^2^(Fo^2^)+(0.0231P)^2^+1.3556P] where P=(Fo^2^+2Fc^2^)/3'
_refine_ls_weighting_scheme calc
_refine_ls_wR_factor_gt 0.0378
_refine_ls_wR_factor_ref 0.0380
_reflns_Friedel_coverage 0.000
_reflns_number_gt 2846
_reflns_number_total 2879
_reflns_threshold_expression 'I > 2\s(I)'
_cod_data_source_file c9dt02047k2.cif
_cod_data_source_block land2
_cod_depositor_comments 'Adding full bibliography for 7700334--7700335.cif.'
_cod_database_code 7700335
_shelx_shelxl_version_number 2018/3
_shelx_space_group_comment
;
The symmetry employed for this shelxl refinement is uniquely defined
by the following loop, which should always be used as a source of
symmetry information in preference to the above space-group names.
They are only intended as comments.
;
_shelx_estimated_absorpt_t_max 0.775
_shelx_estimated_absorpt_t_min 0.689
_olex2_refinement_description
;
1. Fixed Uiso
 At 1.2 times of:
  All C(H) groups
 At 1.5 times of:
  All O(H,H) groups
2. Uiso/Uaniso restraints and constraints
Uanis(Nd1) = Uanis(La1)
3. Others
 Fixed Sof: Nd1(0.065) La1(0.935)
4.a Riding coordinates:
 O1W(H1WA,H1WB), O2W(H2WA,H2WB)
4.b Aromatic/amide H refined with riding coordinates:
 C3(H3), C4(H4), C5(H5), C8(H8), C9(H9), C10(H10), C13(H13), C14(H14), C15(H15)
;
_olex2_submission_special_instructions 'No special instructions were received'

loop_
_space_group_symop_operation_xyz
'x, y, z'
'-x, y+1/2, -z+1/2'
'-x, -y, -z'
'x, -y-1/2, z-1/2'

loop_
_atom_site_label
_atom_site_type_symbol
_atom_site_fract_x
_atom_site_fract_y
_atom_site_fract_z
_atom_site_U_iso_or_equiv
_atom_site_adp_type
_atom_site_occupancy
_atom_site_site_symmetry_order
_atom_site_calc_flag
_atom_site_refinement_flags_posn
_atom_site_refinement_flags_occupancy
Nd1 Nd 0.4831(16) 0.1265(9) 0.9673(18) 0.01777(9) Uani 0.065 1 d . P
La1 La 0.47763(11) 0.13298(6) 0.96071(12) 0.01777(9) Uani 0.935 1 d . P
O1 O 0.71594(13) 0.09193(8) 0.95297(14) 0.0265(3) Uani 1 1 d . .
O2 O 0.64372(13) 0.15505(9) 0.76059(14) 0.0285(3) Uani 1 1 d . .
O3 O 0.88149(17) 0.12737(11) 0.63652(18) 0.0438(4) Uani 1 1 d . .
O4 O 0.51037(13) 0.01329(8) 1.13578(13) 0.0249(3) Uani 1 1 d . .
O5 O 0.58306(16) 0.12438(8) 1.23498(16) 0.0315(3) Uani 1 1 d . .
O6 O 0.60904(14) -0.07688(8) 1.34320(15) 0.0282(3) Uani 1 1 d . .
O7 O 0.34348(14) 0.22483(8) 0.81786(15) 0.0309(3) Uani 1 1 d . .
O8 O 0.33802(14) 0.30381(9) 0.62979(16) 0.0343(3) Uani 1 1 d . .
O9 O 0.08866(15) 0.33788(10) 0.65605(17) 0.0383(4) Uani 1 1 d . .
C1 C 0.73090(18) 0.11743(11) 0.8286(2) 0.0229(4) Uani 1 1 d . .
C2 C 0.85379(19) 0.09964(13) 0.7654(2) 0.0294(4) Uani 1 1 d . .
C3 C 0.9485(2) 0.05227(15) 0.8164(2) 0.0359(5) Uani 1 1 d . .
H3 H 0.951847 0.025683 0.902709 0.043 Uiso 1 1 calc R .
C4 C 1.0429(2) 0.05067(19) 0.7127(3) 0.0511(7) Uani 1 1 d . .
H4 H 1.120593 0.023059 0.718373 0.061 Uiso 1 1 calc R .
C5 C 0.9996(2) 0.09574(19) 0.6068(3) 0.0480(6) Uani 1 1 d . .
H5 H 1.042501 0.104853 0.524166 0.058 Uiso 1 1 calc R .
C6 C 0.56819(18) 0.05094(11) 1.23685(19) 0.0213(4) Uani 1 1 d . .
C7 C 0.61831(18) 0.00407(11) 1.35746(19) 0.0213(4) Uani 1 1 d . .
C8 C 0.6707(2) 0.02215(13) 1.4859(2) 0.0327(5) Uani 1 1 d . .
H8 H 0.687354 0.072798 1.521546 0.039 Uiso 1 1 calc R .
C9 C 0.6958(2) -0.05102(13) 1.5567(2) 0.0353(5) Uani 1 1 d . .
H9 H 0.731931 -0.057578 1.647855 0.042 Uiso 1 1 calc R .
C10 C 0.6578(2) -0.10825(13) 1.4675(2) 0.0318(5) Uani 1 1 d . .
H10 H 0.663559 -0.162307 1.487169 0.038 Uiso 1 1 calc R .
C11 C 0.28795(18) 0.27069(11) 0.73185(19) 0.0219(4) Uani 1 1 d . .
C12 C 0.14965(19) 0.28651(11) 0.7502(2) 0.0245(4) Uani 1 1 d . .
C13 C 0.0639(2) 0.25813(15) 0.8396(3) 0.0418(5) Uani 1 1 d . .
H13 H 0.080710 0.222784 0.913797 0.050 Uiso 1 1 calc R .
C14 C -0.0573(2) 0.29251(17) 0.7990(3) 0.0508(7) Uani 1 1 d . .
H14 H -0.135102 0.283660 0.841179 0.061 Uiso 1 1 calc R .
C15 C -0.0383(2) 0.33968(17) 0.6893(3) 0.0465(6) Uani 1 1 d . .
H15 H -0.102076 0.369623 0.641947 0.056 Uiso 1 1 calc R .
O1W O 0.25921(13) 0.06219(8) 0.96779(16) 0.0309(3) Uani 1 1 d . .
H1WA H 0.269594 0.018375 1.012448 0.046 Uiso 1 1 d R .
H1WB H 0.191024 0.087695 0.990578 0.046 Uiso 1 1 d R .
O2W O 0.59508(15) 0.26592(9) 0.99421(16) 0.0341(3) Uani 1 1 d . .
H2WA H 0.597267 0.298433 1.064851 0.051 Uiso 1 1 d R .
H2WB H 0.596397 0.296133 0.920331 0.051 Uiso 1 1 d R .

loop_
_atom_site_aniso_label
_atom_site_aniso_U_11
_atom_site_aniso_U_22
_atom_site_aniso_U_33
_atom_site_aniso_U_23
_atom_site_aniso_U_13
_atom_site_aniso_U_12
Nd1 0.01943(15) 0.0152(2) 0.01866(16) 0.00135(12) 0.00079(10) 0.00083(13)
La1 0.01943(15) 0.0152(2) 0.01866(16) 0.00135(12) 0.00079(10) 0.00083(13)
O1 0.0264(7) 0.0269(7) 0.0263(7) 0.0030(6) 0.0026(5) 0.0007(6)
O2 0.0272(7) 0.0330(7) 0.0254(7) 0.0022(6) 0.0015(6) 0.0036(6)
O3 0.0366(9) 0.0599(12) 0.0351(9) -0.0001(7) 0.0046(7) 0.0010(7)
O4 0.0325(7) 0.0246(7) 0.0172(6) -0.0025(5) -0.0035(5) 0.0002(6)
O5 0.0454(9) 0.0200(7) 0.0283(8) 0.0014(5) -0.0065(7) 0.0001(6)
O6 0.0379(8) 0.0181(7) 0.0279(7) -0.0005(5) -0.0047(6) -0.0013(6)
O7 0.0366(8) 0.0277(7) 0.0281(7) 0.0045(6) -0.0023(6) 0.0076(6)
O8 0.0335(8) 0.0403(9) 0.0296(8) 0.0092(7) 0.0085(6) -0.0004(7)
O9 0.0331(8) 0.0445(9) 0.0370(8) 0.0086(7) -0.0017(6) 0.0111(7)
C1 0.0223(9) 0.0210(9) 0.0252(10) -0.0043(8) 0.0000(8) -0.0036(7)
C2 0.0256(10) 0.0357(11) 0.0271(10) -0.0063(9) 0.0034(8) -0.0058(9)
C3 0.0291(11) 0.0489(13) 0.0301(11) 0.0042(10) 0.0029(9) 0.0083(10)
C4 0.0270(12) 0.0738(19) 0.0529(16) -0.0078(14) 0.0044(11) 0.0124(12)
C5 0.0343(13) 0.0722(18) 0.0388(13) -0.0087(13) 0.0146(10) -0.0021(12)
C6 0.0226(9) 0.0228(10) 0.0187(9) -0.0015(7) 0.0022(7) 0.0015(7)
C7 0.0242(9) 0.0177(9) 0.0219(9) -0.0023(7) -0.0004(7) 0.0000(7)
C8 0.0438(12) 0.0248(10) 0.0283(10) -0.0058(8) -0.0117(9) 0.0051(9)
C9 0.0463(13) 0.0352(12) 0.0234(10) 0.0031(9) -0.0076(9) 0.0103(10)
C10 0.0389(12) 0.0250(10) 0.0313(11) 0.0095(9) 0.0013(9) 0.0040(9)
C11 0.0280(10) 0.0187(9) 0.0189(9) -0.0029(7) -0.0003(7) -0.0008(7)
C12 0.0286(10) 0.0213(9) 0.0236(9) -0.0007(7) -0.0005(8) 0.0003(8)
C13 0.0399(13) 0.0396(13) 0.0468(14) 0.0058(11) 0.0131(11) -0.0012(10)
C14 0.0280(12) 0.0521(15) 0.0733(19) -0.0107(14) 0.0134(12) -0.0023(11)
C15 0.0291(12) 0.0508(15) 0.0590(16) -0.0092(13) -0.0045(11) 0.0096(11)
O1W 0.0249(7) 0.0240(7) 0.0438(8) 0.0013(6) 0.0004(6) 0.0006(6)
O2W 0.0471(9) 0.0241(7) 0.0310(8) -0.0037(6) 0.0022(7) -0.0090(6)

loop_
_atom_type_symbol
_atom_type_description
_atom_type_scat_dispersion_real
_atom_type_scat_dispersion_imag
_atom_type_scat_source
C C 0.0033 0.0016 'International Tables Vol C Tables 4.2.6.8 and 6.1.1.4'
H H 0.0000 0.0000 'International Tables Vol C Tables 4.2.6.8 and 6.1.1.4'
La La -0.2871 2.4523 'International Tables Vol C Tables 4.2.6.8 and 6.1.1.4'
Nd Nd -0.1943 3.0179 'International Tables Vol C Tables 4.2.6.8 and 6.1.1.4'
O O 0.0106 0.0060 'International Tables Vol C Tables 4.2.6.8 and 6.1.1.4'

loop_
_geom_angle_atom_site_label_1
_geom_angle_atom_site_label_2
_geom_angle_atom_site_label_3
_geom_angle
_geom_angle_site_symmetry_1
_geom_angle_site_symmetry_3
O1 Nd1 O2 50.4(3) . .
O1 Nd1 O4 73.8(4) . 3_657
O1 Nd1 O5 73.6(4) . .
O1 Nd1 O7 129.9(7) . .
O1 Nd1 O8 139.3(7) . 4_566
O1 Nd1 O1W 141.4(6) . .
O1 Nd1 O2W 77.8(5) . .
O2 Nd1 O5 117.7(6) . .
O4 Nd1 O1 77.0(4) . .
O4 Nd1 O2 123.3(6) . .
O4 Nd1 O2 81.8(5) 3_657 .
O4 Nd1 O4 62.2(3) . 3_657
O4 Nd1 O5 109.4(5) 3_657 .
O4 Nd1 O5 50.3(3) . .
O4 Nd1 O7 152.3(8) . .
O4 Nd1 O7 114.0(6) 3_657 .
O4 Nd1 O8 91.1(6) . 4_566
O4 Nd1 O1W 69.6(4) 3_657 .
O4 Nd1 O1W 75.6(5) . .
O4 Nd1 O2W 125.8(7) . .
O4 Nd1 O2W 147.4(8) 3_657 .
O7 Nd1 O2 80.7(4) . .
O7 Nd1 O5 134.9(7) . .
O7 Nd1 O2W 73.4(4) . .
O8 Nd1 O2 141.4(6) 4_566 .
O8 Nd1 O4 134.2(7) 4_566 3_657
O8 Nd1 O5 69.1(4) 4_566 .
O8 Nd1 O7 72.3(4) 4_566 .
O8 Nd1 O1W 67.9(4) 4_566 .
O8 Nd1 O2W 78.3(5) 4_566 .
O1W Nd1 O2 132.4(7) . .
O1W Nd1 O5 107.6(6) . .
O1W Nd1 O7 77.6(4) . .
O1W Nd1 O2W 140.7(6) . .
O2W Nd1 O2 67.8(4) . .
O2W Nd1 O5 76.8(5) . .
O1 La1 O2 50.01(5) . .
O1 La1 O4 73.46(5) . .
O1 La1 O4 71.18(5) . 3_657
O1 La1 O5 71.03(5) . .
O1 La1 C1 25.11(5) . .
O1 La1 C6 69.29(5) . .
O2 La1 O5 115.79(6) . .
O2 La1 C1 24.96(5) . .
O2 La1 C6 119.28(6) . .
O4 La1 O2 119.38(6) . .
O4 La1 O2 80.80(6) 3_657 .
O4 La1 O4 59.51(5) . 3_657
O4 La1 O5 48.28(4) . .
O4 La1 O5 104.64(5) 3_657 .
O4 La1 C1 73.42(6) 3_657 .
O4 La1 C1 96.14(6) . .
O4 La1 C6 24.33(5) . .
O4 La1 C6 81.73(5) 3_657 .
O5 La1 C1 94.05(6) . .
O5 La1 C6 24.00(5) . .
O7 La1 O1 132.65(7) . .
O7 La1 O2 83.65(6) . .
O7 La1 O4 115.80(6) . 3_657
O7 La1 O4 152.76(7) . .
O7 La1 O5 137.71(7) . .
O7 La1 O8 75.35(6) . 4_566
O7 La1 C1 108.38(6) . .
O7 La1 C6 154.19(7) . .
O7 La1 O1W 80.04(6) . .
O7 La1 O2W 76.77(6) . .
O8 La1 O1 137.23(7) 4_566 .
O8 La1 O2 146.21(6) 4_566 .
O8 La1 O4 89.11(6) 4_566 .
O8 La1 O4 132.19(7) 4_566 3_657
O8 La1 O5 68.38(6) 4_566 .
O8 La1 C1 150.87(7) 4_566 .
O8 La1 C6 78.84(6) 4_566 .
O8 La1 O1W 68.53(6) 4_566 .
O8 La1 O2W 80.37(6) 4_566 .
C1 La1 C6 94.40(6) . .
O1W La1 O1 136.74(6) . .
O1W La1 O2 133.68(7) . .
O1W La1 O4 68.33(5) . 3_657
O1W La1 O4 73.42(5) . .
O1W La1 O5 105.17(6) . .
O1W La1 C1 140.34(7) . .
O1W La1 C6 90.25(6) . .
O2W La1 O1 77.61(6) . .
O2W La1 O2 69.10(6) . .
O2W La1 O4 123.17(6) . .
O2W La1 O4 146.16(7) . 3_657
O2W La1 O5 76.42(6) . .
O2W La1 C1 72.77(6) . .
O2W La1 C6 99.40(6) . .
O2W La1 O1W 144.98(7) . .
Nd1 O1 La1 2.5(4) . .
C1 O1 Nd1 97.6(4) . .
C1 O1 La1 95.49(11) . .
La1 O2 Nd1 2.9(3) . .
C1 O2 Nd1 89.7(3) . .
C1 O2 La1 92.34(12) . .
C2 O3 C5 106.30(19) . .
Nd1 O4 Nd1 117.8(3) . 3_657
Nd1 O4 La1 120.0(4) . 3_657
Nd1 O4 La1 2.4(3) 3_657 3_657
Nd1 O4 La1 1.1(4) . .
Nd1 O4 La1 118.2(4) 3_657 .
La1 O4 La1 120.49(5) . 3_657
C6 O4 Nd1 136.6(3) . 3_657
C6 O4 Nd1 97.7(4) . .
C6 O4 La1 97.71(11) . .
C6 O4 La1 134.25(12) . 3_657
Nd1 O5 La1 2.3(3) . .
C6 O5 Nd1 89.1(3) . .
C6 O5 La1 91.23(12) . .
C10 O6 C7 106.15(15) . .
La1 O7 Nd1 0.7(4) . .
C11 O7 Nd1 171.4(4) . .
C11 O7 La1 171.35(14) . .
La1 O8 Nd1 3.0(3) 4_565 4_565
C11 O8 Nd1 166.2(4) . 4_565
C11 O8 La1 168.06(14) . 4_565
C15 O9 C12 106.49(18) . .
O1 C1 La1 59.41(10) . .
O1 C1 C2 117.16(18) . .
O2 C1 La1 62.70(10) . .
O2 C1 O1 121.91(18) . .
O2 C1 C2 120.92(18) . .
C2 C1 La1 173.25(14) . .
O3 C2 C1 121.67(19) . .
C3 C2 O3 110.34(19) . .
C3 C2 C1 127.9(2) . .
C2 C3 C4 106.4(2) . .
C5 C4 C3 107.0(2) . .
C4 C5 O3 110.0(2) . .
O4 C6 La1 57.96(9) . .
O4 C6 C7 117.05(16) . .
O5 C6 La1 64.77(11) . .
O5 C6 O4 122.51(17) . .
O5 C6 C7 120.44(17) . .
C7 C6 La1 172.78(13) . .
O6 C7 C6 116.00(15) . .
C8 C7 O6 109.74(16) . .
C8 C7 C6 134.23(18) . .
C7 C8 C9 106.72(18) . .
C10 C9 C8 106.67(18) . .
C9 C10 O6 110.71(18) . .
O7 C11 O8 125.86(19) . .
O7 C11 C12 117.24(17) . .
O8 C11 C12 116.89(17) . .
O9 C12 C11 117.22(17) . .
C13 C12 O9 109.45(19) . .
C13 C12 C11 133.3(2) . .
C12 C13 C14 106.8(2) . .
C15 C14 C13 107.0(2) . .
C14 C15 O9 110.2(2) . .
Nd1 O1W La1 3.1(3) . .
La1 O2W Nd1 2.7(3) . .

loop_
_geom_bond_atom_site_label_1
_geom_bond_atom_site_label_2
_geom_bond_distance
_geom_bond_site_symmetry_2
Nd1 O1 2.496(16) .
Nd1 O2 2.672(18) .
Nd1 O4 2.550(17) 3_657
Nd1 O4 2.492(14) .
Nd1 O5 2.690(16) .
Nd1 O7 2.577(13) .
Nd1 O8 2.495(17) 4_566
Nd1 O1W 2.565(18) .
Nd1 O2W 2.625(17) .
La1 O1 2.5728(17) .
La1 O2 2.6459(19) .
La1 O4 2.6195(15) .
La1 O4 2.6308(17) 3_657
La1 O5 2.7709(19) .
La1 O7 2.4445(15) .
La1 O8 2.4511(19) 4_566
La1 C1 2.975(2) .
La1 C6 3.062(2) .
La1 O1W 2.5649(19) .
La1 O2W 2.5607(18) .
O1 C1 1.268(2) .
O2 C1 1.256(2) .
O3 C2 1.349(3) .
O3 C5 1.378(3) .
O4 C6 1.273(2) .
O5 C6 1.246(2) .
O6 C7 1.372(2) .
O6 C10 1.364(2) .
O7 C11 1.243(2) .
O8 C11 1.249(2) .
O9 C12 1.374(2) .
O9 C15 1.370(3) .
C1 C2 1.465(3) .
C2 C3 1.338(3) .
C3 C4 1.419(3) .
C4 C5 1.318(4) .
C6 C7 1.462(3) .
C7 C8 1.342(3) .
C8 C9 1.420(3) .
C9 C10 1.328(3) .
C11 C12 1.478(3) .
C12 C13 1.344(3) .
C13 C14 1.421(4) .
C14 C15 1.328(4) .
